data_7020916
loop_
_publ_author_name
'Hsiao, Mon-Wei'
'Lin, Chu-Chieh'

_publ_section_title
;
 Ring-opening polymerization of l-lactide catalyzed by calcium complexes.
;
_journal_issue 6
_journal_name_full 'Dalton transactions (Cambridge, England : 2003)'
_journal_page_first 2041
_journal_page_last 2051
_journal_paper_doi 10.1039/c2dt32487c
_journal_volume 42
_journal_year 2013
_chemical_formula_moiety 'C25 H16 Ca N4 O4'
_chemical_formula_sum 'C25 H16 Ca N4 O4'
_chemical_formula_weight 477.40
_chemical_name_systematic
;
?
;
_space_group_IT_number 14
_symmetry_cell_setting monoclinic
_symmetry_space_group_name_Hall '-P 2yn'
_symmetry_space_group_name_H-M 'P 1 21/n 1'
_atom_sites_solution_hydrogens geom
_atom_sites_solution_primary direct
_atom_sites_solution_secondary difmap
_audit_creation_method SHELXL-97
_cell_angle_alpha 90.00
_cell_angle_beta 92.412(12)
_cell_angle_gamma 90.00
_cell_formula_units_Z 4
_cell_length_a 10.0497(10)
_cell_length_b 16.055(3)
_cell_length_c 19.540(3)
_cell_measurement_reflns_used 1424
_cell_measurement_temperature 114(3)
_cell_measurement_theta_max 29.1254
_cell_measurement_theta_min 2.6387
_cell_volume 3149.9(8)
_computing_cell_refinement
;
CrysAlisPro, Agilent Technologies,
Version 1.171.35.19 (release 27-10-2011 CrysAlis171 .NET)
(compiled Oct 27 2011,15:02:11)
;
_computing_data_collection
;
CrysAlisPro, Agilent Technologies,
Version 1.171.35.19 (release 27-10-2011 CrysAlis171 .NET)
(compiled Oct 27 2011,15:02:11)
;
_computing_data_reduction
;
CrysAlisPro, Agilent Technologies,
Version 1.171.35.19 (release 27-10-2011 CrysAlis171 .NET)
(compiled Oct 27 2011,15:02:11)
;
_computing_molecular_graphics 'Bruker SHELXTL'
_computing_publication_material 'Bruker SHELXTL'
_computing_structure_refinement 'SHELXL-97 (Sheldrick, 2008)'
_computing_structure_solution 'SHELXS-97 (Sheldrick, 2008)'
_diffrn_ambient_temperature 114(3)
_diffrn_detector_area_resol_mean 16.0690
_diffrn_measured_fraction_theta_full 0.996
_diffrn_measured_fraction_theta_max 0.996
_diffrn_measurement_device_type 'Xcalibur, Sapphire3, Gemini'
_diffrn_measurement_method '\w scans'
_diffrn_radiation_monochromator graphite
_diffrn_radiation_source 'Enhance (Mo) X-ray Source'
_diffrn_radiation_type 'Mo K\a'
_diffrn_radiation_wavelength 0.7107
_diffrn_reflns_av_R_equivalents 0.1155
_diffrn_reflns_av_sigmaI/netI 0.2263
_diffrn_reflns_limit_h_max 12
_diffrn_reflns_limit_h_min -12
_diffrn_reflns_limit_k_max 19
_diffrn_reflns_limit_k_min -18
_diffrn_reflns_limit_l_max 24
_diffrn_reflns_limit_l_min -24
_diffrn_reflns_number 16062
_diffrn_reflns_theta_full 26.00
_diffrn_reflns_theta_max 26.00
_diffrn_reflns_theta_min 2.64
_exptl_absorpt_coefficient_mu 0.228
_exptl_absorpt_correction_T_max 1.00000
_exptl_absorpt_correction_T_min 0.91980
_exptl_absorpt_correction_type multi-scan
_exptl_absorpt_process_details
;
CrysAlisPro, Agilent Technologies,
Version 1.171.35.19 (release 27-10-2011 CrysAlis171 .NET)
(compiled Oct 27 2011,15:02:11)
Empirical absorption correction using spherical harmonics,
implemented in SCALE3 ABSPACK scaling algorithm.
;
_exptl_crystal_colour colorless
_exptl_crystal_density_diffrn 1.007
_exptl_crystal_density_method 'not measured'
_exptl_crystal_description block
_exptl_crystal_F_000 986
_exptl_crystal_size_max 0.3
_exptl_crystal_size_mid 0.2
_exptl_crystal_size_min 0.2
_platon_squeeze_details
;
;
_refine_diff_density_max 0.517
_refine_diff_density_min -0.355
_refine_diff_density_rms 0.093
_refine_ls_extinction_method none
_refine_ls_goodness_of_fit_ref 1.027
_refine_ls_hydrogen_treatment constr
_refine_ls_matrix_type full
_refine_ls_number_parameters 327
_refine_ls_number_reflns 6171
_refine_ls_number_restraints 5
_refine_ls_restrained_S_all 1.029
_refine_ls_R_factor_all 0.1743
_refine_ls_R_factor_gt 0.0987
_refine_ls_shift/su_max 0.000
_refine_ls_shift/su_mean 0.000
_refine_ls_structure_factor_coef Fsqd
_refine_ls_weighting_details 'calc w=1/[\s^2^(Fo^2^)+(0.0728P)^2^+0.0000P] where P=(Fo^2^+2Fc^2^)/3'
_refine_ls_weighting_scheme calc
_refine_ls_wR_factor_gt 0.2263
_refine_ls_wR_factor_ref 0.2538
_reflns_number_gt 2509
_reflns_number_total 6171
_reflns_threshold_expression >2sigma(I)
_cod_data_source_file c2dt32487c.txt
_cod_data_source_block 1a
_cod_original_cell_volume 3150.0(8)
_cod_original_sg_symbol_H-M 'P 21/n'
_cod_database_code 7020916

loop_
_symmetry_equiv_pos_as_xyz
'x, y, z'
'-x+1/2, y+1/2, -z+1/2'
'-x, -y, -z'
'x-1/2, -y-1/2, z-1/2'

loop_
_atom_site_label
_atom_site_type_symbol
_atom_site_fract_x
_atom_site_fract_y
_atom_site_fract_z
_atom_site_U_iso_or_equiv
_atom_site_adp_type
_atom_site_occupancy
_atom_site_symmetry_multiplicity
_atom_site_calc_flag
_atom_site_refinement_flags
Ca Ca 0.43847(10) 0.90356(8) 0.02984(6) 0.0295(4) Uani 1 1 d .
O1 O 0.4805(3) 0.8855(3) 0.14235(18) 0.0344(11) Uani 1 1 d .
O2 O 0.3790(3) 1.0394(3) 0.02039(19) 0.0369(11) Uani 1 1 d .
O3 O 0.5968(4) 0.7963(3) 0.0007(2) 0.0409(11) Uani 1 1 d .
O4 O 0.8008(4) 0.7721(3) -0.0374(2) 0.0487(12) Uani 1 1 d .
N1 N 0.4392(4) 0.8698(3) 0.2587(2) 0.0277(11) Uani 1 1 d .
N2 N 0.3375(4) 0.8426(3) 0.2988(2) 0.0350(13) Uani 1 1 d .
N3 N 0.2331(4) 0.8280(3) 0.0635(2) 0.0280(11) Uani 1 1 d .
N4 N 0.3046(5) 0.8629(3) -0.0781(2) 0.0416(14) Uani 1 1 d U
C1 C 0.4035(5) 0.8642(4) 0.1897(3) 0.0295(14) Uani 1 1 d .
C2 C 0.2391(5) 0.8213(4) 0.2563(3) 0.0305(15) Uani 1 1 d .
C3 C 0.2724(5) 0.8328(3) 0.1867(3) 0.0242(13) Uani 1 1 d .
C4 C 0.1945(5) 0.8103(3) 0.1249(3) 0.0221(12) Uani 1 1 d .
C5 C 0.1498(5) 0.7948(5) 0.0045(3) 0.0396(17) Uani 1 1 d .
C6 C 0.1664(7) 0.8532(6) -0.0576(4) 0.053(3) Uani 0.888(14) 1 d P
C6' C 0.239(5) 0.787(4) -0.055(2) 0.053(3) Uani 0.134(13) 1 d P
C7 C 0.5599(5) 0.8971(3) 0.2919(3) 0.0264(13) Uani 1 1 d .
C8 C 0.6681(5) 0.9253(4) 0.2559(3) 0.0357(15) Uani 1 1 d .
H8A H 0.6634 0.9264 0.2083 0.043 Uiso 1 1 calc R
C9 C 0.7822(5) 0.9515(4) 0.2914(3) 0.0397(17) Uani 1 1 d .
H9A H 0.8536 0.9700 0.2668 0.048 Uiso 1 1 calc R
C10 C 0.7943(5) 0.9514(4) 0.3615(3) 0.0406(16) Uani 1 1 d .
H10A H 0.8717 0.9701 0.3843 0.049 Uiso 1 1 calc R
C11 C 0.6868(6) 0.9224(5) 0.3974(3) 0.0502(19) Uani 1 1 d .
H11A H 0.6916 0.9216 0.4451 0.060 Uiso 1 1 calc R
C12 C 0.5716(5) 0.8945(4) 0.3617(3) 0.0420(17) Uani 1 1 d .
H12A H 0.5014 0.8737 0.3861 0.050 Uiso 1 1 calc R
C13 C 0.1154(6) 0.7877(5) 0.2886(3) 0.0472(19) Uani 1 1 d .
H13A H 0.1282 0.7882 0.3376 0.071 Uiso 1 1 calc R
H13B H 0.0994 0.7317 0.2732 0.071 Uiso 1 1 calc R
H13C H 0.0403 0.8220 0.2755 0.071 Uiso 1 1 calc R
C14 C 0.0681(5) 0.7632(4) 0.1358(3) 0.0242(13) Uani 1 1 d .
C15 C 0.0709(5) 0.6771(4) 0.1423(3) 0.0343(15) Uani 1 1 d .
H15A H 0.1508 0.6488 0.1376 0.041 Uiso 1 1 calc R
C16 C -0.0433(6) 0.6325(4) 0.1557(3) 0.0392(16) Uani 1 1 d .
H16A H -0.0405 0.5749 0.1601 0.047 Uiso 1 1 calc R
C17 C -0.1611(6) 0.6752(4) 0.1624(3) 0.0350(15) Uani 1 1 d .
H17A H -0.2372 0.6460 0.1734 0.042 Uiso 1 1 calc R
C18 C -0.1684(5) 0.7593(4) 0.1531(3) 0.0414(17) Uani 1 1 d .
H18A H -0.2499 0.7865 0.1547 0.050 Uiso 1 1 calc R
C19 C -0.0522(5) 0.8045(4) 0.1413(3) 0.0299(14) Uani 1 1 d .
H19A H -0.0558 0.8622 0.1371 0.036 Uiso 1 1 calc R
C20 C 0.3497(8) 0.7762(6) -0.1082(4) 0.058(3) Uani 0.814(12) 1 d P
C20' C 0.401(3) 0.872(3) -0.1349(18) 0.058(3) Uani 0.208(12) 1 d P
C21 C 0.3157(9) 0.9248(6) -0.1312(4) 0.055(3) Uani 0.846(12) 1 d P
C21' C 0.197(4) 0.941(3) -0.089(2) 0.055(3) Uani 0.157(11) 1 d PU
C22 C 0.2391(11) 1.0731(7) 0.1138(6) 0.060(3) Uani 0.645(12) 1 d P
C22' C 0.1569(19) 1.0629(13) 0.0473(10) 0.060(3) Uani 0.379(11) 1 d P
C23 C 0.2807(6) 1.0884(4) 0.0465(4) 0.050(2) Uani 1 1 d .
C24 C 0.6988(5) 0.8214(4) -0.0244(3) 0.0354(16) Uani 1 1 d .
C25 C 0.7903(7) 0.6862(4) -0.0206(3) 0.0497(19) Uani 1 1 d .
H25A H 0.8699 0.6577 -0.0327 0.074 Uiso 1 1 calc R
H25B H 0.7150 0.6624 -0.0454 0.074 Uiso 1 1 calc R
H25C H 0.7787 0.6804 0.0277 0.074 Uiso 1 1 calc R

loop_
_atom_site_aniso_label
_atom_site_aniso_U_11
_atom_site_aniso_U_22
_atom_site_aniso_U_33
_atom_site_aniso_U_23
_atom_site_aniso_U_13
_atom_site_aniso_U_12
Ca 0.0205(5) 0.0376(8) 0.0308(7) 0.0052(6) 0.0059(4) -0.0034(6)
O1 0.0228(18) 0.053(3) 0.028(2) 0.005(2) 0.0074(16) -0.0186(19)
O2 0.0228(18) 0.045(3) 0.043(3) 0.008(2) 0.0091(17) 0.0041(19)
O3 0.031(2) 0.041(3) 0.051(3) -0.005(2) 0.0041(19) -0.004(2)
O4 0.038(2) 0.042(3) 0.068(3) 0.005(3) 0.022(2) 0.003(2)
N1 0.027(2) 0.034(3) 0.021(3) -0.001(2) -0.0037(19) -0.005(2)
N2 0.023(2) 0.052(4) 0.030(3) 0.005(3) 0.003(2) -0.012(2)
N3 0.024(2) 0.036(3) 0.024(3) 0.003(2) 0.0044(18) -0.010(2)
N4 0.040(3) 0.056(4) 0.028(3) 0.003(3) -0.004(2) -0.016(3)
C1 0.022(3) 0.037(4) 0.030(3) 0.001(3) 0.000(2) -0.003(3)
C2 0.031(3) 0.045(4) 0.016(3) 0.010(3) 0.009(2) -0.004(3)
C3 0.017(2) 0.025(3) 0.031(3) 0.004(3) 0.005(2) 0.003(2)
C4 0.023(3) 0.021(3) 0.023(3) 0.000(2) 0.005(2) 0.001(2)
C5 0.033(3) 0.073(5) 0.012(3) 0.001(3) -0.011(2) -0.008(3)
C6 0.041(4) 0.091(8) 0.027(4) 0.007(5) 0.005(3) -0.023(5)
C6' 0.041(4) 0.091(8) 0.027(4) 0.007(5) 0.005(3) -0.023(5)
C7 0.024(3) 0.018(3) 0.037(4) 0.000(3) -0.005(2) -0.001(3)
C8 0.040(3) 0.035(4) 0.033(4) -0.012(3) 0.004(3) -0.001(3)
C9 0.014(2) 0.039(4) 0.066(5) -0.011(4) -0.008(3) -0.005(3)
C10 0.030(3) 0.034(4) 0.057(5) -0.007(3) -0.020(3) -0.003(3)
C11 0.056(4) 0.063(5) 0.031(4) 0.015(4) -0.010(3) -0.015(4)
C12 0.035(3) 0.055(5) 0.034(4) 0.016(3) -0.014(3) -0.007(3)
C13 0.041(3) 0.078(5) 0.023(4) -0.006(3) 0.011(3) -0.021(4)
C14 0.021(3) 0.030(4) 0.022(3) 0.007(3) 0.007(2) -0.001(3)
C15 0.028(3) 0.030(4) 0.044(4) 0.002(3) -0.001(3) -0.007(3)
C16 0.043(4) 0.030(4) 0.045(4) 0.004(3) 0.004(3) -0.010(3)
C17 0.032(3) 0.041(4) 0.032(4) 0.000(3) 0.004(3) -0.013(3)
C18 0.017(3) 0.054(5) 0.054(4) -0.007(4) 0.005(3) 0.004(3)
C19 0.033(3) 0.021(3) 0.036(4) -0.009(3) 0.007(2) -0.008(3)
C20 0.045(5) 0.076(7) 0.053(6) -0.036(5) -0.002(4) 0.006(5)
C20' 0.045(5) 0.076(7) 0.053(6) -0.036(5) -0.002(4) 0.006(5)
C21 0.071(6) 0.068(6) 0.024(4) 0.008(4) 0.003(4) -0.028(5)
C21' 0.071(6) 0.068(6) 0.024(4) 0.008(4) 0.003(4) -0.028(5)
C22 0.061(6) 0.056(7) 0.065(7) 0.000(6) 0.023(5) -0.006(6)
C22' 0.061(6) 0.056(7) 0.065(7) 0.000(6) 0.023(5) -0.006(6)
C23 0.035(3) 0.032(4) 0.087(5) 0.008(4) 0.040(3) 0.005(3)
C24 0.027(3) 0.052(5) 0.028(3) -0.005(3) -0.001(2) 0.003(3)
C25 0.056(4) 0.045(5) 0.049(4) -0.015(4) 0.011(3) 0.012(4)

loop_
_atom_type_symbol
_atom_type_description
_atom_type_scat_dispersion_real
_atom_type_scat_dispersion_imag
_atom_type_scat_source
C C 0.0033 0.0016 'International Tables Vol C Tables 4.2.6.8 and 6.1.1.4'
H H 0.0000 0.0000 'International Tables Vol C Tables 4.2.6.8 and 6.1.1.4'
N N 0.0061 0.0033 'International Tables Vol C Tables 4.2.6.8 and 6.1.1.4'
O O 0.0106 0.0060 'International Tables Vol C Tables 4.2.6.8 and 6.1.1.4'
Ca Ca 0.2262 0.3064 'International Tables Vol C Tables 4.2.6.8 and 6.1.1.4'

loop_
_geom_angle_atom_site_label_1
_geom_angle_atom_site_label_2
_geom_angle_atom_site_label_3
_geom_angle
_geom_angle_site_symmetry_1
_geom_angle_site_symmetry_3
O1 Ca O2 104.05(15) . .
O1 Ca O2 110.41(13) . 3_675
O2 Ca O2 78.16(14) . 3_675
O1 Ca O3 92.27(15) . .
O2 Ca O3 146.75(14) . .
O2 Ca O3 68.97(14) 3_675 .
O1 Ca N3 78.61(13) . .
O2 Ca N3 105.68(14) . .
O2 Ca N3 169.34(15) 3_675 .
O3 Ca N3 105.84(15) . .
O1 Ca N4 148.60(15) . .
O2 Ca N4 92.92(17) . .
O2 Ca N4 98.71(15) 3_675 .
O3 Ca N4 87.29(16) . .
N3 Ca N4 71.37(15) . .
O1 Ca C6' 121.7(9) . .
O2 Ca C6' 111.5(13) . .
O2 Ca C6' 120.8(8) 3_675 .
O3 Ca C6' 82.4(12) . .
N3 Ca C6' 48.5(8) . .
N4 Ca C6' 27.2(10) . .
O1 Ca C24 98.66(14) . .
O2 Ca C24 126.49(15) . .
O2 Ca C24 48.46(16) 3_675 .
O3 Ca C24 20.53(15) . .
N3 Ca C24 126.16(17) . .
N4 Ca C24 91.82(16) . .
C6' Ca C24 95.5(11) . .
O1 Ca C1 17.52(12) . .
O2 Ca C1 103.21(14) . .
O2 Ca C1 127.73(14) 3_675 .
O3 Ca C1 100.79(15) . .
N3 Ca C1 61.67(14) . .
N4 Ca C1 132.83(15) . .
C6' Ca C1 107.3(8) . .
C24 Ca C1 111.69(15) . .
O1 Ca Ca 112.43(12) . 3_675
O2 Ca Ca 39.47(9) . 3_675
O2 Ca Ca 38.69(10) 3_675 3_675
O3 Ca Ca 107.52(11) . 3_675
N3 Ca Ca 144.19(12) . 3_675
N4 Ca Ca 97.53(13) . 3_675
C6' Ca Ca 124.5(10) . 3_675
C24 Ca Ca 87.08(13) . 3_675
C1 Ca Ca 122.92(12) . 3_675
C1 O1 Ca 130.6(3) . .
C23 O2 Ca 135.2(4) . .
C23 O2 Ca 121.8(4) . 3_675
Ca O2 Ca 101.83(14) . 3_675
C24 O3 Ca 115.4(4) . .
C24 O4 C25 117.9(5) . .
N2 N1 C1 111.4(4) . .
N2 N1 C7 118.4(4) . .
C1 N1 C7 130.3(4) . .
C2 N2 N1 106.2(4) . .
C4 N3 C5 116.9(4) . .
C4 N3 Ca 128.8(4) . .
C5 N3 Ca 114.3(3) . .
C21 N4 C6' 148(2) . .
C21 N4 C20' 48.4(15) . .
C6' N4 C20' 128(3) . .
C21 N4 C6 111.8(6) . .
C6' N4 C6 52(2) . .
C20' N4 C6 148.4(13) . .
C21 N4 C20 107.8(6) . .
C6' N4 C20 62(2) . .
C20' N4 C20 66.8(16) . .
C6 N4 C20 107.2(6) . .
C21 N4 C21' 57.4(13) . .
C6' N4 C21' 111(3) . .
C20' N4 C21' 106(2) . .
C6 N4 C21' 59.8(14) . .
C20 N4 C21' 144.3(15) . .
C21 N4 Ca 111.5(4) . .
C6' N4 Ca 100.6(19) . .
C20' N4 Ca 104.7(12) . .
C6 N4 Ca 105.9(4) . .
C20 N4 Ca 112.6(4) . .
C21' N4 Ca 103.1(15) . .
O1 C1 N1 123.3(5) . .
O1 C1 C3 131.3(5) . .
N1 C1 C3 105.5(4) . .
O1 C1 Ca 31.9(2) . .
N1 C1 Ca 153.9(3) . .
C3 C1 Ca 99.8(3) . .
N2 C2 C3 111.7(5) . .
N2 C2 C13 116.1(5) . .
C3 C2 C13 132.2(5) . .
C1 C3 C2 105.3(5) . .
C1 C3 C4 126.3(4) . .
C2 C3 C4 128.2(5) . .
N3 C4 C3 122.4(4) . .
N3 C4 C14 121.7(5) . .
C3 C4 C14 115.8(4) . .
N3 C5 C6' 107.0(19) . .
N3 C5 C6 108.3(5) . .
C6' C5 C6 50(3) . .
C6' C6 N4 64(2) . .
C6' C6 C5 63(2) . .
N4 C6 C5 114.3(6) . .
C6' C6 C21' 130(3) . .
N4 C6 C21' 66.4(17) . .
C5 C6 C21' 151.0(17) . .
C6 C6' N4 64(3) . .
C6 C6' C5 67(3) . .
N4 C6' C5 118(5) . .
C6 C6' C20 119(4) . .
N4 C6' C20 62.7(17) . .
C5 C6' C20 171(4) . .
C6 C6' Ca 83(3) . .
N4 C6' Ca 52.3(16) . .
C5 C6' Ca 86(2) . .
C20 C6' Ca 87.8(19) . .
C12 C7 C8 118.5(5) . .
C12 C7 N1 118.9(5) . .
C8 C7 N1 122.6(5) . .
C9 C8 C7 119.6(6) . .
C9 C8 H8A 120.2 . .
C7 C8 H8A 120.2 . .
C10 C9 C8 122.6(6) . .
C10 C9 H9A 118.7 . .
C8 C9 H9A 118.7 . .
C9 C10 C11 117.8(5) . .
C9 C10 H10A 121.1 . .
C11 C10 H10A 121.1 . .
C10 C11 C12 119.8(6) . .
C10 C11 H11A 120.1 . .
C12 C11 H11A 120.1 . .
C7 C12 C11 121.6(6) . .
C7 C12 H12A 119.2 . .
C11 C12 H12A 119.2 . .
C2 C13 H13A 109.5 . .
C2 C13 H13B 109.5 . .
H13A C13 H13B 109.5 . .
C2 C13 H13C 109.5 . .
H13A C13 H13C 109.5 . .
H13B C13 H13C 109.5 . .
C19 C14 C15 118.9(5) . .
C19 C14 C4 121.0(5) . .
C15 C14 C4 120.1(5) . .
C16 C15 C14 121.1(6) . .
C16 C15 H15A 119.4 . .
C14 C15 H15A 119.4 . .
C17 C16 C15 118.9(6) . .
C17 C16 H16A 120.6 . .
C15 C16 H16A 120.6 . .
C16 C17 C18 121.4(5) . .
C16 C17 H17A 119.3 . .
C18 C17 H17A 119.3 . .
C17 C18 C19 119.6(5) . .
C17 C18 H18A 120.2 . .
C19 C18 H18A 120.2 . .
C14 C19 C18 120.0(5) . .
C14 C19 H19A 120.0 . .
C18 C19 H19A 120.0 . .
C6' C20 N4 55(2) . .
C6' C20 C20' 110(3) . .
N4 C20 C20' 54.5(11) . .
C21 C20' N4 63.0(15) . .
C21 C20' C20 113(2) . .
N4 C20' C20 58.7(15) . .
C20' C21 N4 68.6(19) . .
C20' C21 C21' 137(3) . .
N4 C21 C21' 68.8(18) . .
C21 C21' C6 103(3) . .
C21 C21' N4 53.8(17) . .
C6 C21' N4 53.8(16) . .
C23 C22 C22' 52.9(8) . .
C23 C22' C22 59.6(10) . .
C22' C23 O2 121.5(10) . .
C22' C23 C22 67.5(10) . .
O2 C23 C22 119.3(7) . .
C22' C23 C24 116.0(11) . 3_675
O2 C23 C24 109.2(4) . 3_675
C22 C23 C24 118.4(7) . 3_675
O3 C24 O4 123.2(6) . .
O3 C24 C23 123.4(5) . 3_675
O4 C24 C23 113.4(5) . 3_675
O3 C24 Ca 44.1(3) . .
O4 C24 Ca 166.3(4) . .
C23 C24 Ca 79.8(3) 3_675 .
O4 C25 H25A 109.5 . .
O4 C25 H25B 109.5 . .
H25A C25 H25B 109.5 . .
O4 C25 H25C 109.5 . .
H25A C25 H25C 109.5 . .
H25B C25 H25C 109.5 . .

loop_
_geom_bond_atom_site_label_1
_geom_bond_atom_site_label_2
_geom_bond_distance
_geom_bond_site_symmetry_2
Ca O1 2.240(4) .
Ca O2 2.267(4) .
Ca O2 2.306(3) 3_675
Ca O3 2.428(4) .
Ca N3 2.506(4) .
Ca N4 2.538(5) .
Ca C6' 3.16(5) .
Ca C24 3.153(6) .
Ca C1 3.220(6) .
Ca Ca 3.550(2) 3_675
O1 C1 1.276(6) .
O2 C23 1.378(6) .
O2 Ca 2.306(3) 3_675
O3 C24 1.224(6) .
O4 C24 1.328(7) .
O4 C25 1.423(7) .
N1 N2 1.384(6) .
N1 C1 1.384(7) .
N1 C7 1.421(6) .
N2 C2 1.309(7) .
N3 C4 1.306(6) .
N3 C5 1.494(7) .
N4 C21 1.444(9) .
N4 C6' 1.47(6) .
N4 C20' 1.51(3) .
N4 C6 1.470(8) .
N4 C20 1.585(10) .
N4 C21' 1.67(5) .
C1 C3 1.409(7) .
C2 C3 1.428(7) .
C2 C13 1.517(7) .
C3 C4 1.457(7) .
C4 C14 1.502(7) .
C5 C6' 1.49(5) .
C5 C6 1.549(10) .
C6 C6' 1.28(7) .
C6 C21' 1.58(5) .
C6' C20 1.57(5) .
C7 C12 1.364(8) .
C7 C8 1.395(7) .
C8 C9 1.380(7) .
C8 H8A 0.9300 .
C9 C10 1.370(8) .
C9 H9A 0.9300 .
C10 C11 1.393(8) .
C10 H10A 0.9300 .
C11 C12 1.401(8) .
C11 H11A 0.9300 .
C12 H12A 0.9300 .
C13 H13A 0.9600 .
C13 H13B 0.9600 .
C13 H13C 0.9600 .
C14 C19 1.388(7) .
C14 C15 1.388(8) .
C15 C16 1.387(7) .
C15 H15A 0.9300 .
C16 C17 1.378(8) .
C16 H16A 0.9300 .
C17 C18 1.364(8) .
C17 H17A 0.9300 .
C18 C19 1.402(7) .
C18 H18A 0.9300 .
C19 H19A 0.9300 .
C20 C20' 1.70(4) .
C20' C21 1.21(4) .
C21 C21' 1.51(4) .
C22 C23 1.418(12) .
C22 C22' 1.52(2) .
C22' C23 1.310(19) .
C23 C24 1.528(9) 3_675
C24 C23 1.528(9) 3_675
C25 H25A 0.9600 .
C25 H25B 0.9600 .
C25 H25C 0.9600 .

loop_
_platon_squeeze_void_nr
_platon_squeeze_void_average_x
_platon_squeeze_void_average_y
_platon_squeeze_void_average_z
_platon_squeeze_void_volume
_platon_squeeze_void_count_electrons
_platon_squeeze_void_content
1 -0.024 0.000 0.496 485 122 ' '
2 -0.024 0.500 0.041 485 126 ' '
